data_7005210
loop_
_publ_author_name
'Tandon, Santokh S.'
'Dawe, Louise N.'
'Milway, Victoria A.'
'Collins, Julie L.'
'Thompson, Laurence K.'

_publ_section_title
;
 Linear copper ?chain? complexes with bulky tritopic hydrazone
 ligands?structural and magnetic studies
;
_journal_issue 19
_journal_name_full 'Dalton Transactions'
_journal_page_first 1948
_journal_paper_doi 10.1039/B618067A
_journal_year 2007
_chemical_formula_sum 'C64 H58 Cu5 N20 O30'
_chemical_formula_weight 1905.00
_chemical_name_systematic
;
?
;
_space_group_IT_number 2
_symmetry_cell_setting triclinic
_symmetry_space_group_name_Hall '-P 1'
_symmetry_space_group_name_H-M 'P -1'
_atom_sites_solution_hydrogens geom
_atom_sites_solution_primary direct
_atom_sites_solution_secondary difmap
_audit_creation_method SHELXL-97
_cell_angle_alpha 85.018(5)
_cell_angle_beta 81.688(5)
_cell_angle_gamma 82.852(5)
_cell_formula_units_Z 1
_cell_length_a 8.2559(15)
_cell_length_b 10.671(2)
_cell_length_c 21.686(4)
_cell_measurement_reflns_used 5962
_cell_measurement_temperature 113(2)
_cell_measurement_theta_max 31.2
_cell_measurement_theta_min 1.9
_cell_volume 1871.1(6)
_computing_cell_refinement 'CrystalClear (Rigaku/MSC Inc., 2005)'
_computing_data_collection 'CrystalClear (Rigaku/MSC Inc., 2005)'
_computing_data_reduction 'CrystalStructure 3.7.0'
_computing_molecular_graphics 'CrystalStructure 3.7.0'
_computing_publication_material 'CrystalStructure 3.7.0'
_computing_structure_refinement 'SHELXL-97 (Sheldrick, 1997)'
_computing_structure_solution 'SHELXS-97 (Sheldrick, 1990)'
_diffrn_ambient_temperature 113(2)
_diffrn_detector_area_resol_mean 14.63
_diffrn_measured_fraction_theta_full 0.989
_diffrn_measured_fraction_theta_max 0.989
_diffrn_measurement_device_type 'Rigaku Saturn'
_diffrn_measurement_method \w
_diffrn_radiation_monochromator graphite
_diffrn_radiation_source 'fine-focus sealed tube'
_diffrn_radiation_type MoK\a
_diffrn_radiation_wavelength 0.71070
_diffrn_reflns_av_R_equivalents 0.0275
_diffrn_reflns_av_sigmaI/netI 0.0364
_diffrn_reflns_limit_h_max 10
_diffrn_reflns_limit_h_min -10
_diffrn_reflns_limit_k_max 11
_diffrn_reflns_limit_k_min -13
_diffrn_reflns_limit_l_max 26
_diffrn_reflns_limit_l_min -26
_diffrn_reflns_number 15481
_diffrn_reflns_theta_full 26.00
_diffrn_reflns_theta_max 26.00
_diffrn_reflns_theta_min 1.93
_exptl_absorpt_coefficient_mu 1.499
_exptl_absorpt_correction_T_max 1.0000
_exptl_absorpt_correction_T_min 0.8311
_exptl_absorpt_correction_type multi-scan
_exptl_crystal_colour green
_exptl_crystal_density_diffrn 1.691
_exptl_crystal_density_method 'not measured'
_exptl_crystal_description prism
_exptl_crystal_F_000 967
_exptl_crystal_size_max 0.20
_exptl_crystal_size_mid 0.20
_exptl_crystal_size_min 0.15
_refine_diff_density_max 2.449
_refine_diff_density_min -0.546
_refine_diff_density_rms 0.099
_refine_ls_extinction_method none
_refine_ls_goodness_of_fit_ref 1.052
_refine_ls_hydrogen_treatment mixed
_refine_ls_matrix_type full
_refine_ls_number_parameters 542
_refine_ls_number_reflns 7283
_refine_ls_number_restraints 0
_refine_ls_restrained_S_all 1.052
_refine_ls_R_factor_all 0.0509
_refine_ls_R_factor_gt 0.0484
_refine_ls_shift/su_max 0.001
_refine_ls_shift/su_mean 0.000
_refine_ls_structure_factor_coef Fsqd
_refine_ls_weighting_details 'calc w=1/[\s^2^(Fo^2^)+(0.0580P)^2^+4.2295P] where P=(Fo^2^+2Fc^2^)/3'
_refine_ls_weighting_scheme calc
_refine_ls_wR_factor_gt 0.1206
_refine_ls_wR_factor_ref 0.1231
_reflns_number_gt 6831
_reflns_number_total 7283
_reflns_threshold_expression >2sigma(I)
_cod_data_source_file B618067A.txt
_cod_data_source_block shelxl(5)
_cod_depositor_comments
;
The following automatic conversions were performed:
'_exptl_absorpt_correction_type' value 'Multi-scan' changed to
'multi-scan' according to
'/home/saulius/struct/CIF-dictionaries/cif_core.dic' dictionary named
'cif_core.dic' version 2.4.1 from 2010-06-29.

Automatic conversion script
Id: cif_fix_enum 1527 2010-12-29 10:47:43Z saulius 
;
_cod_database_code 7005210

loop_
_symmetry_equiv_pos_as_xyz
'x, y, z'
'-x, -y, -z'

loop_
_atom_site_label
_atom_site_type_symbol
_atom_site_fract_x
_atom_site_fract_y
_atom_site_fract_z
_atom_site_U_iso_or_equiv
_atom_site_adp_type
_atom_site_occupancy
_atom_site_symmetry_multiplicity
_atom_site_calc_flag
_atom_site_refinement_flags
_atom_site_disorder_assembly
_atom_site_disorder_group
Cu1 Cu 0.45440(5) 0.46161(3) 0.351361(17) 0.01833(11) Uani 1 1 d . . .
Cu2 Cu 0.82337(5) 0.19839(3) 0.203457(17) 0.01729(11) Uani 1 1 d . . .
Cu3 Cu 1.0000 0.0000 0.0000 0.02165(14) Uani 1 2 d S . .
O1 O 0.9461(3) 0.1785(2) 0.01722(10) 0.0227(5) Uani 1 1 d . . .
O2 O 0.5483(3) 0.5243(2) 0.26460(10) 0.0206(5) Uani 1 1 d . . .
O3 O 0.7668(3) -0.0363(3) 0.02175(14) 0.0361(6) Uani 1 1 d . . .
O4 O 0.3392(3) 0.6232(2) 0.37638(11) 0.0241(5) Uani 1 1 d . . .
H24 H 0.2294 0.6342 0.3772 0.022 Uiso 1 1 d . . .
H25 H 0.3387 0.6468 0.4120 0.022 Uiso 1 1 d . . .
O5 O 0.6534(3) 0.5012(2) 0.40033(11) 0.0255(5) Uani 1 1 d . . .
H22 H 0.7529 0.5180 0.3690 0.022 Uiso 1 1 d . . .
H23 H 0.6957 0.4403 0.4323 0.022 Uiso 1 1 d . . .
O6 O 1.0295(4) 0.3062(3) 0.22451(14) 0.0373(6) Uani 1 1 d . . .
H29 H 1.0060 0.3641 0.2587 0.022 Uiso 1 1 d . . .
O7 O 0.7624(4) 0.1814(3) 0.43793(13) 0.0431(7) Uani 1 1 d . . .
O8 O 0.8035(3) 0.1497(2) 0.53470(12) 0.0302(6) Uani 1 1 d . . .
O9 O 0.6846(4) 0.3300(2) 0.50126(12) 0.0402(7) Uani 1 1 d . . .
O10 O 0.1813(3) 0.4728(3) 0.30115(14) 0.0440(8) Uani 1 1 d . . .
O11 O 0.0274(4) 0.6106(3) 0.35890(16) 0.0497(8) Uani 1 1 d . . .
O12 O -0.0834(4) 0.4921(4) 0.30454(16) 0.0560(9) Uani 1 1 d . . .
O13 O 0.5083(5) 0.2396(5) 0.1025(2) 0.0948(17) Uani 1 1 d . . .
O14 O 0.3071(6) 0.2385(5) 0.0520(2) 0.0924(16) Uani 1 1 d . . .
O15 O 0.4586(17) 0.0972(13) 0.0390(7) 0.051(3) Uiso 0.25 1 d P . .
O16 O 0.3547(19) 0.0805(14) 0.1010(7) 0.057(4) Uiso 0.25 1 d P . .
O17 O 0.4745(9) 0.0684(7) 0.0793(4) 0.0588(18) Uiso 0.50 1 d P . .
N1 N 0.9289(3) 0.0563(2) 0.25210(12) 0.0176(5) Uani 1 1 d . . .
N2 N 0.9973(3) 0.0095(2) 0.11291(13) 0.0198(6) Uani 1 1 d . . .
N3 N 0.9281(3) 0.1304(2) 0.12465(12) 0.0181(5) Uani 1 1 d . . .
N4 N 0.7750(3) 0.3442(2) 0.14705(12) 0.0188(5) Uani 1 1 d . . .
N5 N 0.6405(3) 0.3105(2) 0.25824(12) 0.0174(5) Uani 1 1 d . . .
N6 N 0.5431(3) 0.3014(2) 0.31557(12) 0.0177(5) Uani 1 1 d . . .
N7 N 0.3523(3) 0.3396(3) 0.41719(13) 0.0208(6) Uani 1 1 d . . .
N8 N 0.7512(4) 0.2181(3) 0.49122(13) 0.0243(6) Uani 1 1 d . . .
N9 N 0.0439(4) 0.5251(4) 0.32189(16) 0.0391(8) Uani 1 1 d . . .
N10 N 0.4219(4) 0.1884(3) 0.07594(16) 0.0334(7) Uani 1 1 d . . .
C1 C 0.9330(4) 0.0765(3) 0.31230(15) 0.0203(6) Uani 1 1 d . . .
H9 H 0.8610 0.1445 0.3300 0.024 Uiso 1 1 calc R . .
C2 C 1.0357(4) 0.0039(3) 0.34973(15) 0.0224(7) Uani 1 1 d . . .
H8 H 1.0336 0.0211 0.3921 0.027 Uiso 1 1 calc R . .
C3 C 1.1412(4) -0.0939(3) 0.32409(16) 0.0242(7) Uani 1 1 d . . .
H7 H 1.2156 -0.1444 0.3482 0.029 Uiso 1 1 calc R . .
C4 C 1.1370(4) -0.1177(3) 0.26225(16) 0.0226(7) Uani 1 1 d . . .
H6 H 1.2074 -0.1862 0.2442 0.027 Uiso 1 1 calc R . .
C5 C 1.0302(4) -0.0416(3) 0.22657(15) 0.0189(6) Uani 1 1 d . . .
C6 C 1.1179(4) -0.1943(3) 0.14046(16) 0.0233(7) Uani 1 1 d . . .
C7 C 1.0537(5) -0.3042(3) 0.16646(18) 0.0282(8) Uani 1 1 d . . .
H5 H 0.9594 -0.2995 0.1973 0.034 Uiso 1 1 calc R . .
C8 C 1.1284(5) -0.4214(4) 0.1471(2) 0.0364(9) Uani 1 1 d . . .
H4 H 1.0825 -0.4966 0.1637 0.044 Uiso 1 1 calc R . .
C9 C 1.2692(5) -0.4284(4) 0.10378(19) 0.0393(10) Uani 1 1 d . . .
H3 H 1.3224 -0.5086 0.0919 0.047 Uiso 1 1 calc R . .
C10 C 1.3322(5) -0.3196(4) 0.07787(18) 0.0359(9) Uani 1 1 d . . .
H2 H 1.4268 -0.3247 0.0471 0.043 Uiso 1 1 calc R . .
C11 C 1.2585(5) -0.2019(3) 0.09635(16) 0.0275(8) Uani 1 1 d . . .
H1 H 1.3039 -0.1271 0.0789 0.033 Uiso 1 1 calc R . .
C12 C 1.0388(4) -0.0671(3) 0.15926(15) 0.0203(6) Uani 1 1 d . . .
C13 C 0.9104(4) 0.2061(3) 0.07294(14) 0.0182(6) Uani 1 1 d . . .
C14 C 0.8369(4) 0.3370(3) 0.08730(14) 0.0180(6) Uani 1 1 d . . .
C15 C 0.8293(4) 0.4430(3) 0.04574(15) 0.0214(7) Uani 1 1 d . . .
H10 H 0.8724 0.4381 0.0029 0.026 Uiso 1 1 calc R . .
C16 C 0.7563(4) 0.5573(3) 0.06907(16) 0.0259(7) Uani 1 1 d . . .
H11 H 0.7524 0.6323 0.0421 0.031 Uiso 1 1 calc R . .
C17 C 0.6890(4) 0.5625(3) 0.13154(16) 0.0228(7) Uani 1 1 d . . .
H12 H 0.6372 0.6397 0.1476 0.027 Uiso 1 1 calc R . .
C18 C 0.7000(4) 0.4515(3) 0.16946(14) 0.0187(6) Uani 1 1 d . . .
C19 C 0.6250(4) 0.4327(3) 0.23607(14) 0.0184(6) Uani 1 1 d . . .
C20 C 0.4986(4) 0.1966(3) 0.34307(14) 0.0182(6) Uani 1 1 d . . .
C21 C 0.5422(4) 0.0688(3) 0.31889(15) 0.0202(6) Uani 1 1 d . . .
C22 C 0.5265(4) 0.0510(3) 0.25691(16) 0.0248(7) Uani 1 1 d . . .
H17 H 0.4908 0.1206 0.2298 0.030 Uiso 1 1 calc R . .
C23 C 0.5636(5) -0.0696(4) 0.23538(19) 0.0333(8) Uani 1 1 d . . .
H18 H 0.5524 -0.0824 0.1935 0.040 Uiso 1 1 calc R . .
C24 C 0.6167(5) -0.1712(3) 0.2744(2) 0.0352(9) Uani 1 1 d . . .
H19 H 0.6402 -0.2535 0.2595 0.042 Uiso 1 1 calc R . .
C25 C 0.6356(5) -0.1530(3) 0.33514(19) 0.0314(8) Uani 1 1 d . . .
H20 H 0.6742 -0.2226 0.3616 0.038 Uiso 1 1 calc R . .
C26 C 0.5988(4) -0.0339(3) 0.35763(17) 0.0252(7) Uani 1 1 d . . .
H21 H 0.6120 -0.0219 0.3994 0.030 Uiso 1 1 calc R . .
C27 C 0.3854(4) 0.2168(3) 0.40229(15) 0.0195(6) Uani 1 1 d . . .
C28 C 0.3125(4) 0.1215(3) 0.43920(16) 0.0238(7) Uani 1 1 d . . .
H16 H 0.3350 0.0363 0.4280 0.029 Uiso 1 1 calc R . .
C29 C 0.2055(5) 0.1517(3) 0.49311(17) 0.0287(8) Uani 1 1 d . . .
H15 H 0.1536 0.0874 0.5188 0.034 Uiso 1 1 calc R . .
C30 C 0.1758(5) 0.2757(4) 0.50887(17) 0.0304(8) Uani 1 1 d . . .
H14 H 0.1051 0.2979 0.5458 0.036 Uiso 1 1 calc R . .
C31 C 0.2511(4) 0.3671(3) 0.46963(16) 0.0260(7) Uani 1 1 d . . .
H13 H 0.2304 0.4526 0.4803 0.031 Uiso 1 1 calc R . .
C32 C 1.1905(5) 0.2524(4) 0.2206(2) 0.0426(10) Uani 1 1 d . . .
H26 H 1.2233 0.2158 0.1801 0.051 Uiso 1 1 calc R . .
H27 H 1.2013 0.1856 0.2543 0.051 Uiso 1 1 calc R . .
H28 H 1.2617 0.3173 0.2247 0.051 Uiso 1 1 calc R . .

loop_
_atom_site_aniso_label
_atom_site_aniso_U_11
_atom_site_aniso_U_22
_atom_site_aniso_U_33
_atom_site_aniso_U_23
_atom_site_aniso_U_13
_atom_site_aniso_U_12
Cu1 0.0254(2) 0.0143(2) 0.0147(2) -0.00451(14) -0.00127(15) 0.00118(15)
Cu2 0.0253(2) 0.01385(19) 0.01186(19) -0.00272(14) -0.00212(15) 0.00199(15)
Cu3 0.0247(3) 0.0220(3) 0.0187(3) -0.0104(2) -0.0042(2) 0.0032(2)
O1 0.0323(13) 0.0220(12) 0.0132(11) -0.0049(9) -0.0041(9) 0.0030(10)
O2 0.0281(12) 0.0162(11) 0.0165(11) -0.0041(9) -0.0029(9) 0.0029(9)
O3 0.0267(13) 0.0389(15) 0.0446(16) -0.0168(13) -0.0057(12) -0.0006(11)
O4 0.0325(13) 0.0192(11) 0.0198(12) -0.0072(9) -0.0041(10) 0.0040(10)
O5 0.0292(12) 0.0250(12) 0.0234(12) -0.0023(10) -0.0075(10) -0.0023(10)
O6 0.0422(16) 0.0324(14) 0.0415(16) -0.0048(12) -0.0157(13) -0.0075(12)
O7 0.063(2) 0.0450(17) 0.0215(14) -0.0160(12) -0.0099(13) 0.0067(15)
O8 0.0427(15) 0.0238(12) 0.0231(13) 0.0014(10) -0.0068(11) 0.0013(11)
O9 0.069(2) 0.0239(13) 0.0248(14) -0.0076(11) -0.0113(13) 0.0171(13)
O10 0.0278(14) 0.069(2) 0.0375(16) -0.0261(15) -0.0046(12) 0.0033(14)
O11 0.0328(15) 0.067(2) 0.0520(19) -0.0340(17) -0.0041(14) 0.0009(15)
O12 0.0300(15) 0.092(3) 0.052(2) -0.0330(19) -0.0023(14) -0.0154(16)
O13 0.052(2) 0.142(4) 0.106(4) -0.075(3) -0.011(2) -0.026(3)
O14 0.081(3) 0.100(4) 0.098(4) 0.041(3) -0.051(3) -0.005(3)
N1 0.0226(13) 0.0171(13) 0.0131(12) -0.0036(10) -0.0019(10) -0.0010(10)
N2 0.0223(13) 0.0176(13) 0.0196(14) -0.0057(10) -0.0041(11) 0.0024(11)
N3 0.0228(13) 0.0153(13) 0.0160(13) -0.0046(10) -0.0019(10) 0.0012(10)
N4 0.0241(13) 0.0169(13) 0.0153(13) -0.0049(10) -0.0027(10) 0.0004(11)
N5 0.0229(13) 0.0159(13) 0.0123(12) -0.0030(10) 0.0004(10) 0.0008(10)
N6 0.0217(13) 0.0175(13) 0.0145(12) -0.0043(10) -0.0044(10) -0.0001(10)
N7 0.0261(14) 0.0192(13) 0.0175(13) -0.0061(10) -0.0016(11) -0.0025(11)
N8 0.0301(15) 0.0248(15) 0.0182(14) -0.0065(11) -0.0039(11) -0.0002(12)
N9 0.0301(17) 0.059(2) 0.0286(17) -0.0063(16) -0.0030(14) -0.0069(16)
N10 0.0373(18) 0.0256(16) 0.0411(19) -0.0073(14) -0.0152(15) -0.0037(14)
C1 0.0234(16) 0.0201(15) 0.0171(15) -0.0030(12) -0.0001(12) -0.0034(13)
C2 0.0277(17) 0.0259(17) 0.0147(15) -0.0009(13) -0.0054(13) -0.0047(14)
C3 0.0308(18) 0.0229(16) 0.0195(16) -0.0002(13) -0.0097(14) 0.0010(14)
C4 0.0259(17) 0.0187(16) 0.0231(17) -0.0043(13) -0.0062(13) 0.0033(13)
C5 0.0235(16) 0.0159(15) 0.0181(15) -0.0012(12) -0.0050(12) -0.0028(12)
C6 0.0282(17) 0.0204(16) 0.0221(16) -0.0067(13) -0.0105(13) 0.0054(13)
C7 0.0342(19) 0.0205(17) 0.0310(19) -0.0036(14) -0.0103(15) 0.0013(14)
C8 0.050(2) 0.0204(18) 0.043(2) -0.0035(16) -0.0246(19) 0.0014(17)
C9 0.054(3) 0.027(2) 0.038(2) -0.0160(17) -0.0245(19) 0.0225(18)
C10 0.042(2) 0.037(2) 0.0247(19) -0.0105(16) -0.0102(16) 0.0229(18)
C11 0.0361(19) 0.0265(18) 0.0183(16) -0.0027(13) -0.0083(14) 0.0091(15)
C12 0.0214(15) 0.0190(16) 0.0212(16) -0.0055(12) -0.0046(12) -0.0005(12)
C13 0.0205(15) 0.0194(15) 0.0150(15) -0.0056(12) -0.0025(12) -0.0003(12)
C14 0.0200(15) 0.0194(15) 0.0159(15) -0.0033(12) -0.0048(12) -0.0029(12)
C15 0.0269(16) 0.0224(16) 0.0149(15) -0.0014(12) -0.0024(12) -0.0037(13)
C16 0.0365(19) 0.0205(16) 0.0191(16) 0.0019(13) -0.0028(14) -0.0004(14)
C17 0.0307(17) 0.0164(15) 0.0204(16) -0.0029(12) -0.0031(13) 0.0017(13)
C18 0.0214(15) 0.0196(15) 0.0155(15) -0.0039(12) -0.0040(12) -0.0002(12)
C19 0.0230(15) 0.0171(15) 0.0157(15) -0.0042(12) -0.0045(12) -0.0001(12)
C20 0.0214(15) 0.0186(15) 0.0152(15) -0.0026(12) -0.0055(12) 0.0000(12)
C21 0.0236(16) 0.0152(15) 0.0213(16) -0.0053(12) 0.0009(12) -0.0022(12)
C22 0.0288(17) 0.0215(17) 0.0253(17) -0.0069(13) -0.0048(14) -0.0030(14)
C23 0.038(2) 0.030(2) 0.034(2) -0.0163(16) -0.0040(16) -0.0051(16)
C24 0.041(2) 0.0161(17) 0.049(2) -0.0133(16) -0.0014(18) -0.0032(15)
C25 0.035(2) 0.0156(16) 0.041(2) 0.0003(15) 0.0018(16) 0.0001(14)
C26 0.0296(18) 0.0197(16) 0.0251(17) -0.0021(13) -0.0003(14) -0.0013(14)
C27 0.0227(16) 0.0196(15) 0.0166(15) -0.0038(12) -0.0033(12) -0.0011(13)
C28 0.0263(17) 0.0208(16) 0.0242(17) -0.0037(13) -0.0017(13) -0.0037(13)
C29 0.0323(19) 0.0283(18) 0.0243(18) -0.0008(14) 0.0028(14) -0.0067(15)
C30 0.0345(19) 0.034(2) 0.0221(17) -0.0090(15) 0.0063(15) -0.0074(16)
C31 0.0326(18) 0.0251(17) 0.0193(16) -0.0089(13) 0.0036(14) -0.0020(14)
C32 0.043(2) 0.033(2) 0.050(3) -0.0066(19) 0.003(2) -0.0062(18)

loop_
_atom_type_symbol
_atom_type_description
_atom_type_scat_dispersion_real
_atom_type_scat_dispersion_imag
_atom_type_scat_source
C C 0.0033 0.0016 'International Tables Vol C Tables 4.2.6.8 and 6.1.1.4'
H H 0.0000 0.0000 'International Tables Vol C Tables 4.2.6.8 and 6.1.1.4'
Cu Cu 0.3201 1.2651 'International Tables Vol C Tables 4.2.6.8 and 6.1.1.4'
N N 0.0061 0.0033 'International Tables Vol C Tables 4.2.6.8 and 6.1.1.4'
O O 0.0106 0.0060 'International Tables Vol C Tables 4.2.6.8 and 6.1.1.4'

loop_
_geom_angle_atom_site_label_1
_geom_angle_atom_site_label_2
_geom_angle_atom_site_label_3
_geom_angle
_geom_angle_site_symmetry_1
_geom_angle_site_symmetry_3
_geom_angle_publ_flag
O4 Cu1 N6 169.97(10) . . ?
O4 Cu1 N7 101.88(11) . . ?
N6 Cu1 N7 80.00(11) . . ?
O4 Cu1 O2 96.55(9) . . ?
N6 Cu1 O2 79.36(10) . . ?
N7 Cu1 O2 156.39(10) . . ?
O4 Cu1 O5 87.21(10) . . ?
N6 Cu1 O5 102.36(10) . . ?
N7 Cu1 O5 97.70(10) . . ?
O2 Cu1 O5 97.81(9) . . ?
N4 Cu2 N3 80.69(11) . . ?
N4 Cu2 N1 165.75(11) . . ?
N3 Cu2 N1 91.73(11) . . ?
N4 Cu2 N5 77.31(11) . . ?
N3 Cu2 N5 153.41(11) . . ?
N1 Cu2 N5 112.77(10) . . ?
N4 Cu2 O6 84.34(11) . . ?
N3 Cu2 O6 99.48(11) . . ?
N1 Cu2 O6 85.05(11) . . ?
N5 Cu2 O6 93.05(11) . . ?
O1 Cu3 O1 180.00(13) 2_755 . ?
O1 Cu3 O3 93.07(11) 2_755 2_755 ?
O1 Cu3 O3 86.93(11) . 2_755 ?
O1 Cu3 O3 86.93(11) 2_755 . ?
O1 Cu3 O3 93.07(11) . . ?
O3 Cu3 O3 180.0 2_755 . ?
O1 Cu3 N2 73.62(9) 2_755 2_755 ?
O1 Cu3 N2 106.38(9) . 2_755 ?
O3 Cu3 N2 85.62(10) 2_755 2_755 ?
O3 Cu3 N2 94.38(10) . 2_755 ?
O1 Cu3 N2 106.38(9) 2_755 . ?
O1 Cu3 N2 73.62(9) . . ?
O3 Cu3 N2 94.38(10) 2_755 . ?
O3 Cu3 N2 85.62(10) . . ?
N2 Cu3 N2 180.0 2_755 . ?
C13 O1 Cu3 118.6(2) . . ?
C19 O2 Cu1 109.4(2) . . ?
C32 O6 Cu2 122.0(2) . . ?
O17 O15 N10 69.4(11) . . ?
O17 O15 O16 42.7(9) . . ?
N10 O15 O16 58.5(8) . . ?
O17 O16 N10 63.5(9) . . ?
O17 O16 O15 37.5(8) . . ?
N10 O16 O15 53.3(8) . . ?
O15 O17 O16 99.8(14) . . ?
O15 O17 N10 68.8(10) . . ?
O16 O17 N10 71.3(10) . . ?
C1 N1 C5 118.5(3) . . ?
C1 N1 Cu2 115.0(2) . . ?
C5 N1 Cu2 124.2(2) . . ?
C12 N2 N3 118.8(3) . . ?
C12 N2 Cu3 137.0(2) . . ?
N3 N2 Cu3 104.23(18) . . ?
C13 N3 N2 113.7(3) . . ?
C13 N3 Cu2 116.0(2) . . ?
N2 N3 Cu2 129.5(2) . . ?
C14 N4 C18 122.1(3) . . ?
C14 N4 Cu2 117.4(2) . . ?
C18 N4 Cu2 120.0(2) . . ?
C19 N5 N6 107.9(2) . . ?
C19 N5 Cu2 112.6(2) . . ?
N6 N5 Cu2 138.8(2) . . ?
C20 N6 N5 124.1(3) . . ?
C20 N6 Cu1 119.6(2) . . ?
N5 N6 Cu1 115.95(19) . . ?
C31 N7 C27 119.1(3) . . ?
C31 N7 Cu1 127.6(2) . . ?
C27 N7 Cu1 113.1(2) . . ?
O8 N8 O7 122.0(3) . . ?
O8 N8 O9 119.1(3) . . ?
O7 N8 O9 118.8(3) . . ?
O10 N9 O11 122.0(3) . . ?
O10 N9 O12 119.2(4) . . ?
O11 N9 O12 118.9(3) . . ?
O13 N10 O14 125.9(5) . . ?
O13 N10 O15 130.1(7) . . ?
O14 N10 O15 96.1(7) . . ?
O13 N10 O17 106.9(5) . . ?
O14 N10 O17 127.2(5) . . ?
O15 N10 O17 41.8(6) . . ?
O13 N10 O16 122.3(7) . . ?
O14 N10 O16 98.0(7) . . ?
O15 N10 O16 68.1(9) . . ?
O17 N10 O16 45.2(6) . . ?
N1 C1 C2 123.8(3) . . ?
C3 C2 C1 118.3(3) . . ?
C2 C3 C4 118.9(3) . . ?
C3 C4 C5 120.4(3) . . ?
N1 C5 C4 120.1(3) . . ?
N1 C5 C12 121.9(3) . . ?
C4 C5 C12 117.9(3) . . ?
C7 C6 C11 119.8(3) . . ?
C7 C6 C12 121.0(3) . . ?
C11 C6 C12 119.2(3) . . ?
C6 C7 C8 119.7(4) . . ?
C9 C8 C7 120.1(4) . . ?
C10 C9 C8 120.1(3) . . ?
C9 C10 C11 120.4(4) . . ?
C10 C11 C6 119.8(4) . . ?
N2 C12 C6 113.9(3) . . ?
N2 C12 C5 128.9(3) . . ?
C6 C12 C5 117.0(3) . . ?
O1 C13 N3 127.8(3) . . ?
O1 C13 C14 119.8(3) . . ?
N3 C13 C14 112.4(3) . . ?
N4 C14 C15 120.9(3) . . ?
N4 C14 C13 112.2(3) . . ?
C15 C14 C13 126.8(3) . . ?
C14 C15 C16 117.6(3) . . ?
C17 C16 C15 120.6(3) . . ?
C18 C17 C16 117.8(3) . . ?
N4 C18 C17 120.9(3) . . ?
N4 C18 C19 112.1(3) . . ?
C17 C18 C19 126.9(3) . . ?
O2 C19 N5 126.3(3) . . ?
O2 C19 C18 120.6(3) . . ?
N5 C19 C18 113.0(3) . . ?
N6 C20 C21 126.1(3) . . ?
N6 C20 C27 112.2(3) . . ?
C21 C20 C27 121.6(3) . . ?
C26 C21 C22 119.6(3) . . ?
C26 C21 C20 120.4(3) . . ?
C22 C21 C20 119.9(3) . . ?
C23 C22 C21 119.3(3) . . ?
C24 C23 C22 120.6(4) . . ?
C25 C24 C23 120.0(3) . . ?
C24 C25 C26 120.3(3) . . ?
C25 C26 C21 120.0(3) . . ?
N7 C27 C28 121.0(3) . . ?
N7 C27 C20 114.8(3) . . ?
C28 C27 C20 124.1(3) . . ?
C27 C28 C29 119.3(3) . . ?
C30 C29 C28 119.5(3) . . ?
C29 C30 C31 118.5(3) . . ?
N7 C31 C30 122.6(3) . . ?

loop_
_geom_bond_atom_site_label_1
_geom_bond_atom_site_label_2
_geom_bond_distance
_geom_bond_site_symmetry_2
_geom_bond_publ_flag
Cu1 O4 1.944(2) . ?
Cu1 N6 1.954(3) . ?
Cu1 N7 2.012(3) . ?
Cu1 O2 2.019(2) . ?
Cu1 O5 2.182(2) . ?
Cu2 N4 1.932(3) . ?
Cu2 N3 1.956(3) . ?
Cu2 N1 1.957(3) . ?
Cu2 N5 2.098(3) . ?
Cu2 O6 2.287(3) . ?
Cu3 O1 1.957(2) 2_755 ?
Cu3 O1 1.957(2) . ?
Cu3 O3 1.993(3) 2_755 ?
Cu3 O3 1.993(3) . ?
Cu3 N2 2.456(3) 2_755 ?
Cu3 N2 2.456(3) . ?
O1 C13 1.254(4) . ?
O2 C19 1.256(4) . ?
O6 C32 1.375(5) . ?
O7 N8 1.239(4) . ?
O8 N8 1.236(4) . ?
O9 N8 1.274(4) . ?
O10 N9 1.240(4) . ?
O11 N9 1.250(5) . ?
O12 N9 1.264(4) . ?
O13 N10 1.187(5) . ?
O14 N10 1.192(5) . ?
O15 O17 0.924(14) . ?
O15 N10 1.294(14) . ?
O15 O16 1.50(2) . ?
O16 O17 1.030(15) . ?
O16 N10 1.376(15) . ?
O17 N10 1.299(8) . ?
N1 C1 1.347(4) . ?
N1 C5 1.359(4) . ?
N2 C12 1.297(4) . ?
N2 N3 1.374(4) . ?
N3 C13 1.339(4) . ?
N4 C14 1.327(4) . ?
N4 C18 1.328(4) . ?
N5 C19 1.348(4) . ?
N5 N6 1.382(4) . ?
N6 C20 1.290(4) . ?
N7 C31 1.341(4) . ?
N7 C27 1.362(4) . ?
C1 C2 1.379(5) . ?
C2 C3 1.376(5) . ?
C3 C4 1.392(5) . ?
C4 C5 1.395(4) . ?
C5 C12 1.498(4) . ?
C6 C7 1.388(5) . ?
C6 C11 1.392(5) . ?
C6 C12 1.494(4) . ?
C7 C8 1.395(5) . ?
C8 C9 1.383(6) . ?
C9 C10 1.374(6) . ?
C10 C11 1.391(5) . ?
C13 C14 1.492(4) . ?
C14 C15 1.385(4) . ?
C15 C16 1.394(5) . ?
C16 C17 1.391(5) . ?
C17 C18 1.383(5) . ?
C18 C19 1.494(4) . ?
C20 C21 1.487(4) . ?
C20 C27 1.490(4) . ?
C21 C26 1.397(5) . ?
C21 C22 1.400(5) . ?
C22 C23 1.390(5) . ?
C23 C24 1.384(6) . ?
C24 C25 1.381(6) . ?
C25 C26 1.384(5) . ?
C27 C28 1.381(5) . ?
C28 C29 1.395(5) . ?
C29 C30 1.379(5) . ?
C30 C31 1.384(5) . ?
